data_7153878
loop_
_publ_author_name
'Hu, Fangdong'
'Xia, Ying'
'Liu, Zhenxing'
'Ma, Chen'
'Zhang, Yan'
'Wang, Jianbo'

_publ_section_title
;
 Palladium-catalyzed three-component reaction of N-tosylhydrazone,
 norbornene and aryl halide.
;
_journal_issue 22
_journal_name_full 'Organic &amp; biomolecular chemistry'
_journal_page_first 3590
_journal_page_last 3593
_journal_paper_doi 10.1039/c4ob00590b
_journal_volume 12
_journal_year 2014
_chemical_formula_moiety 'C22 H22 O2'
_chemical_formula_sum 'C22 H22 O2'
_chemical_formula_weight 318.39
_chemical_name_systematic
;
 ?
;
_space_group_crystal_system monoclinic
_space_group_IT_number 15
_space_group_name_Hall '-C 2yc'
_space_group_name_H-M_alt 'C 1 2/c 1'
_symmetry_space_group_name_Hall '-C 2yc'
_symmetry_space_group_name_H-M 'C 1 2/c 1'
_atom_sites_solution_hydrogens geom
_atom_sites_solution_primary iterative
_audit_creation_date 2014-01-21
_audit_creation_method
;
  Olex2 1.2
  (compiled Apr 23 2013 17:54:37, GUI svn.r4466)
;
_cell_angle_alpha 90
_cell_angle_beta 98.230(8)
_cell_angle_gamma 90
_cell_formula_units_Z 8
_cell_length_a 19.1645(14)
_cell_length_b 5.9934(5)
_cell_length_c 29.725(3)
_cell_measurement_reflns_used 2164
_cell_measurement_temperature 100.01(13)
_cell_measurement_theta_max 28.7290
_cell_measurement_theta_min 3.7340
_cell_volume 3379.1(5)
_computing_cell_refinement
;
CrysAlisPro, Agilent Technologies,
Version 1.171.36.32 (release 02-08-2013 CrysAlis171 .NET)
(compiled Aug  2 2013,16:46:58)
;
_computing_data_collection
;
CrysAlisPro, Agilent Technologies,
Version 1.171.36.32 (release 02-08-2013 CrysAlis171 .NET)
(compiled Aug  2 2013,16:46:58)
;
_computing_data_reduction
;
CrysAlisPro, Agilent Technologies,
Version 1.171.36.32 (release 02-08-2013 CrysAlis171 .NET)
(compiled Aug  2 2013,16:46:58)
;
_computing_molecular_graphics
;
O. V. Dolomanov, L. J. Bourhis, R. J. Gildea, J. A. K. Howard and H. Puschmann,
OLEX2: a complete structure solution, refinement and analysis program.
J. Appl. Cryst. (2009). 42, 339-341.
;
_computing_publication_material
;
O. V. Dolomanov, L. J. Bourhis, R. J. Gildea, J. A. K. Howard and H. Puschmann,
OLEX2: a complete structure solution, refinement and analysis program.
J. Appl. Cryst. (2009). 42, 339-341.
;
_computing_structure_refinement
;
XL, G.M. Sheldrick, Acta Cryst.
(2008). A64, 112-122
;
_computing_structure_solution 'SUPERFLIP, J. Appl. Cryst. (2007) 40, 786-790'
_diffrn_ambient_temperature 100.01(13)
_diffrn_detector_area_resol_mean 10.3914
_diffrn_measured_fraction_theta_full 0.9850
_diffrn_measured_fraction_theta_max 0.8343
_diffrn_measurement_details
;
  1 omega  -49.00   17.00   1.0000    3.0000
omega____ theta____ kappa____ phi______ frames
    -       10.8579  -19.0000  -30.0000 66

  2 omega   36.00   93.00   1.0000    3.0000
omega____ theta____ kappa____ phi______ frames
    -       10.8579 -178.0000 -150.0000 57

  3 omega  -11.00   27.00   1.0000    3.0000
omega____ theta____ kappa____ phi______ frames
    -      -11.7173  -99.0000 -120.0000 38

  4 omega  -74.00  -21.00   1.0000    3.0000
omega____ theta____ kappa____ phi______ frames
    -      -11.7173  -38.0000 -120.0000 53
;
_diffrn_measurement_device_type 'SuperNova, Dual, Cu at zero, Atlas'
_diffrn_measurement_method '\w scans'
_diffrn_orient_matrix_UB_11 0.0092347000
_diffrn_orient_matrix_UB_12 0.1145843000
_diffrn_orient_matrix_UB_13 0.0001506000
_diffrn_orient_matrix_UB_21 0.0159335000
_diffrn_orient_matrix_UB_22 -0.0162302000
_diffrn_orient_matrix_UB_23 -0.0198812000
_diffrn_orient_matrix_UB_31 -0.0325367000
_diffrn_orient_matrix_UB_32 0.0247400000
_diffrn_orient_matrix_UB_33 -0.0136474000
_diffrn_radiation_monochromator mirror
_diffrn_radiation_type 'Mo K\a'
_diffrn_radiation_wavelength 0.7107
_diffrn_reflns_av_R_equivalents 0.0939
_diffrn_reflns_av_unetI/netI 0.1238
_diffrn_reflns_Laue_measured_fraction_full 0.989
_diffrn_reflns_Laue_measured_fraction_max 0.836
_diffrn_reflns_limit_h_max 26
_diffrn_reflns_limit_h_min -19
_diffrn_reflns_limit_k_max 7
_diffrn_reflns_limit_k_min -6
_diffrn_reflns_limit_l_max 31
_diffrn_reflns_limit_l_min -40
_diffrn_reflns_number 7934
_diffrn_reflns_point_group_measured_fraction_full 0.989
_diffrn_reflns_point_group_measured_fraction_max 0.836
_diffrn_reflns_theta_full 25.242
_diffrn_reflns_theta_max 29.288
_diffrn_reflns_theta_min 3.253
_diffrn_source 'SuperNova (Mo) X-ray Source'
_exptl_absorpt_coefficient_mu 0.079
_exptl_absorpt_correction_T_max 1.00000
_exptl_absorpt_correction_T_min 0.51970
_exptl_absorpt_correction_type multi-scan
_exptl_absorpt_process_details
;
CrysAlisPro, Agilent Technologies,
Version 1.171.36.32 (release 02-08-2013 CrysAlis171 .NET)
(compiled Aug  2 2013,16:46:58)
Empirical absorption correction using spherical harmonics,
 implemented in SCALE3 ABSPACK scaling algorithm.
;
_exptl_crystal_density_diffrn 1.252
_exptl_crystal_F_000 1360
_exptl_crystal_size_max 0.2
_exptl_crystal_size_mid 0.1
_exptl_crystal_size_min 0.1
_refine_diff_density_max 0.324
_refine_diff_density_min -0.352
_refine_diff_density_rms 0.073
_refine_ls_extinction_coef 0.0023(3)
_refine_ls_extinction_expression Fc^*^=kFc[1+0.001xFc^2^\l^3^/sin(2\q)]^-1/4^
_refine_ls_extinction_method SHELXL
_refine_ls_goodness_of_fit_ref 1.055
_refine_ls_hydrogen_treatment constr
_refine_ls_matrix_type full
_refine_ls_number_parameters 219
_refine_ls_number_reflns 3855
_refine_ls_number_restraints 0
_refine_ls_restrained_S_all 1.055
_refine_ls_R_factor_all 0.1203
_refine_ls_R_factor_gt 0.0711
_refine_ls_shift/su_max 0.001
_refine_ls_shift/su_mean 0.000
_refine_ls_structure_factor_coef Fsqd
_refine_ls_weighting_details 'w=1/[\s^2^(Fo^2^)+(0.0540P)^2^] where P=(Fo^2^+2Fc^2^)/3'
_refine_ls_weighting_scheme calc
_refine_ls_wR_factor_gt 0.1416
_refine_ls_wR_factor_ref 0.1779
_reflns_Friedel_coverage 0.000
_reflns_number_gt 2365
_reflns_number_total 3855
_reflns_threshold_expression 'I > 2\s(I)'
_cod_data_source_file c4ob00590b2.cif
_cod_data_source_block exp_2826
_cod_database_code 7153878
_chemical_oxdiff_formula 'C1 H1'
_reflns_odcompleteness_completeness 98.50
_reflns_odcompleteness_iscentric 1
_reflns_odcompleteness_theta 25.97
_olex2_refinement_description
;
1. Fixed Uiso
 At 1.2 times of:
  All C(H) groups, All C(H,H) groups
 At 1.5 times of:
  All C(H,H,H) groups
2.a Ternary CH refined with riding coordinates:
 C1(H1), C4(H4), C5(H5)
2.b Secondary CH2 refined with riding coordinates:
 C2(H2A,H2B), C3(H3A,H3B), C7(H7A,H7B)
2.c Aromatic/amide H refined with riding coordinates:
 C9(H9), C10(H10), C12(H12), C13(H13), C16(H16), C18(H18), C19(H19), C20(H20),
 C21(H21), C22(H22)
2.d Idealised Me refined as rotating group:
 C15(H15A,H15B,H15C)
;
_shelx_estimated_absorpt_t_max 0.992
_shelx_estimated_absorpt_t_min 0.984
_shelx_space_group_comment
;
The symmetry employed for this shelxl refinement is uniquely defined
by the following loop, which should always be used as a source of
symmetry information in preference to the above space-group names.
They are only intended as comments.
;
_shelxl_version_number 2013-3

loop_
_space_group_symop_operation_xyz
'x, y, z'
'-x, y, -z+1/2'
'x+1/2, y+1/2, z'
'-x+1/2, y+1/2, -z+1/2'
'-x, -y, -z'
'x, -y, z-1/2'
'-x+1/2, -y+1/2, -z'
'x+1/2, -y+1/2, z-1/2'

loop_
_atom_site_label
_atom_site_type_symbol
_atom_site_fract_x
_atom_site_fract_y
_atom_site_fract_z
_atom_site_U_iso_or_equiv
_atom_site_adp_type
_atom_site_occupancy
_atom_site_site_symmetry_order
_atom_site_calc_flag
_atom_site_refinement_flags_posn
_atom_site_refinement_flags_adp
C1 C 0.49089(11) 0.6638(5) 0.85461(8) 0.0184(6) Uani 1 1 d . .
H1 H 0.5052 0.7969 0.8378 0.022 Uiso 1 1 calc R U
C2 C 0.50407(12) 0.4360(5) 0.83321(9) 0.0249(6) Uani 1 1 d . .
H2A H 0.5499 0.4341 0.8215 0.030 Uiso 1 1 calc R U
H2B H 0.4660 0.3991 0.8082 0.030 Uiso 1 1 calc R U
C3 C 0.50429(12) 0.2718(5) 0.87368(9) 0.0234(6) Uani 1 1 d . .
H3A H 0.4664 0.1592 0.8671 0.028 Uiso 1 1 calc R U
H3B H 0.5502 0.1942 0.8804 0.028 Uiso 1 1 calc R U
C4 C 0.49144(11) 0.4220(4) 0.91291(9) 0.0194(6) Uani 1 1 d . .
H4 H 0.5060 0.3568 0.9438 0.023 Uiso 1 1 calc R U
C5 C 0.41306(11) 0.5015(4) 0.90346(8) 0.0177(6) Uani 1 1 d . .
H5 H 0.3831 0.3720 0.8915 0.021 Uiso 1 1 calc R U
C6 C 0.41561(11) 0.6670(4) 0.86485(8) 0.0175(6) Uani 1 1 d . .
C7 C 0.53099(11) 0.6328(4) 0.90313(8) 0.0217(6) Uani 1 1 d . .
H7A H 0.5821 0.6069 0.9035 0.026 Uiso 1 1 calc R U
H7B H 0.5233 0.7576 0.9237 0.026 Uiso 1 1 calc R U
C8 C 0.38595(11) 0.5885(4) 0.94524(8) 0.0168(6) Uani 1 1 d . .
C9 C 0.34819(11) 0.4434(4) 0.97004(8) 0.0193(6) Uani 1 1 d . .
H9 H 0.3383 0.2963 0.9591 0.023 Uiso 1 1 calc R U
C10 C 0.32509(11) 0.5089(4) 1.00990(8) 0.0190(6) Uani 1 1 d . .
H10 H 0.2997 0.4071 1.0260 0.023 Uiso 1 1 calc R U
C11 C 0.33881(11) 0.7227(4) 1.02655(8) 0.0180(6) Uani 1 1 d . .
C12 C 0.37539(11) 0.8711(4) 1.00202(8) 0.0191(6) Uani 1 1 d . .
H12 H 0.3846 1.0188 1.0129 0.023 Uiso 1 1 calc R U
C13 C 0.39830(11) 0.8040(4) 0.96204(8) 0.0185(6) Uani 1 1 d . .
H13 H 0.4229 0.9069 0.9457 0.022 Uiso 1 1 calc R U
C14 C 0.31385(11) 0.7895(5) 1.06932(9) 0.0198(6) Uani 1 1 d . .
C15 C 0.29896(13) 1.0870(5) 1.11929(8) 0.0255(6) Uani 1 1 d . .
H15A H 0.2494 1.0467 1.1193 0.038 Uiso 1 1 calc R U
H15B H 0.3040 1.2496 1.1212 0.038 Uiso 1 1 calc R U
H15C H 0.3278 1.0180 1.1455 0.038 Uiso 1 1 calc R U
C16 C 0.36074(11) 0.7867(4) 0.84571(8) 0.0166(5) Uani 1 1 d . .
H16 H 0.3184 0.7675 0.8584 0.020 Uiso 1 1 calc R U
C17 C 0.35698(11) 0.9446(4) 0.80765(8) 0.0169(6) Uani 1 1 d . .
C18 C 0.39604(12) 0.9214(5) 0.77168(8) 0.0221(6) Uani 1 1 d . .
H18 H 0.4267 0.7974 0.7709 0.026 Uiso 1 1 calc R U
C19 C 0.39036(12) 1.0787(5) 0.73702(9) 0.0260(7) Uani 1 1 d . .
H19 H 0.4179 1.0623 0.7131 0.031 Uiso 1 1 calc R U
C20 C 0.34516(12) 1.2588(5) 0.73688(9) 0.0251(6) Uani 1 1 d . .
H20 H 0.3415 1.3654 0.7130 0.030 Uiso 1 1 calc R U
C21 C 0.30524(12) 1.2817(5) 0.77215(8) 0.0236(6) Uani 1 1 d . .
H21 H 0.2740 1.4045 0.7725 0.028 Uiso 1 1 calc R U
C22 C 0.31104(11) 1.1260(4) 0.80666(8) 0.0192(6) Uani 1 1 d . .
H22 H 0.2831 1.1426 0.8304 0.023 Uiso 1 1 calc R U
O1 O 0.28964(9) 0.6619(3) 1.09486(6) 0.0283(5) Uani 1 1 d . .
O2 O 0.32203(8) 1.0084(3) 1.07781(5) 0.0215(4) Uani 1 1 d . .

loop_
_atom_site_aniso_label
_atom_site_aniso_U_11
_atom_site_aniso_U_22
_atom_site_aniso_U_33
_atom_site_aniso_U_23
_atom_site_aniso_U_13
_atom_site_aniso_U_12
C1 0.0172(11) 0.0187(15) 0.0198(13) -0.0004(10) 0.0039(10) 0.0007(9)
C2 0.0220(12) 0.0235(17) 0.0293(15) -0.0066(12) 0.0040(11) 0.0034(10)
C3 0.0187(11) 0.0162(15) 0.0348(16) -0.0031(12) 0.0019(10) 0.0029(10)
C4 0.0200(11) 0.0129(14) 0.0242(14) 0.0006(10) -0.0002(10) 0.0031(10)
C5 0.0176(11) 0.0130(14) 0.0223(13) 0.0025(10) 0.0025(10) -0.0012(9)
C6 0.0174(11) 0.0160(15) 0.0193(13) -0.0028(10) 0.0039(10) -0.0023(9)
C7 0.0169(11) 0.0186(16) 0.0289(15) -0.0023(11) 0.0010(10) 0.0004(10)
C8 0.0162(11) 0.0142(14) 0.0191(13) 0.0036(10) -0.0008(9) 0.0030(9)
C9 0.0202(11) 0.0148(14) 0.0219(14) 0.0020(11) 0.0001(10) 0.0003(10)
C10 0.0164(11) 0.0197(16) 0.0209(13) 0.0044(11) 0.0025(10) -0.0019(10)
C11 0.0156(10) 0.0166(15) 0.0210(13) 0.0027(10) -0.0008(9) 0.0028(9)
C12 0.0217(11) 0.0124(14) 0.0225(14) 0.0033(10) 0.0010(10) 0.0044(10)
C13 0.0207(11) 0.0159(15) 0.0191(13) 0.0014(10) 0.0038(10) -0.0017(10)
C14 0.0153(11) 0.0170(15) 0.0265(14) 0.0025(11) 0.0011(10) 0.0029(10)
C15 0.0289(13) 0.0260(17) 0.0235(14) -0.0052(11) 0.0103(11) -0.0006(11)
C16 0.0177(10) 0.0134(14) 0.0196(13) -0.0013(10) 0.0056(9) -0.0024(9)
C17 0.0172(11) 0.0154(14) 0.0175(13) -0.0012(10) 0.0001(9) -0.0014(9)
C18 0.0226(12) 0.0248(17) 0.0189(13) -0.0008(11) 0.0034(10) 0.0032(10)
C19 0.0247(12) 0.0302(18) 0.0241(15) 0.0021(12) 0.0068(11) -0.0020(11)
C20 0.0298(13) 0.0220(17) 0.0224(14) 0.0059(12) 0.0002(11) -0.0006(11)
C21 0.0226(12) 0.0189(16) 0.0275(15) 0.0010(11) -0.0023(11) 0.0014(10)
C22 0.0206(11) 0.0171(15) 0.0198(13) -0.0015(10) 0.0025(10) 0.0021(10)
O1 0.0375(10) 0.0214(12) 0.0292(11) 0.0057(8) 0.0162(8) 0.0015(8)
O2 0.0249(8) 0.0196(11) 0.0214(10) -0.0033(8) 0.0076(7) -0.0006(7)

loop_
_atom_type_symbol
_atom_type_description
_atom_type_scat_dispersion_real
_atom_type_scat_dispersion_imag
_atom_type_scat_source
C C 0.0033 0.0016 'International Tables Vol C Tables 4.2.6.8 and 6.1.1.4'
H H 0.0000 0.0000 'International Tables Vol C Tables 4.2.6.8 and 6.1.1.4'
O O 0.0106 0.0060 'International Tables Vol C Tables 4.2.6.8 and 6.1.1.4'

loop_
_geom_angle_atom_site_label_1
_geom_angle_atom_site_label_2
_geom_angle_atom_site_label_3
_geom_angle
C2 C1 H1 115.3
C2 C1 C7 100.9(2)
C6 C1 H1 115.3
C6 C1 C2 108.1(2)
C6 C1 C7 100.05(18)
C7 C1 H1 115.3
C1 C2 H2A 111.2
C1 C2 H2B 111.2
C1 C2 C3 103.0(2)
H2A C2 H2B 109.1
C3 C2 H2A 111.2
C3 C2 H2B 111.2
C2 C3 H3A 111.0
C2 C3 H3B 111.0
H3A C3 H3B 109.0
C4 C3 C2 103.6(2)
C4 C3 H3A 111.0
C4 C3 H3B 111.0
C3 C4 H4 114.7
C3 C4 C5 107.44(18)
C3 C4 C7 101.8(2)
C5 C4 H4 114.7
C7 C4 H4 114.7
C7 C4 C5 101.8(2)
C4 C5 H5 108.4
C6 C5 C4 101.55(18)
C6 C5 H5 108.4
C8 C5 C4 113.18(18)
C8 C5 H5 108.4
C8 C5 C6 116.6(2)
C1 C6 C5 106.09(19)
C16 C6 C1 129.5(2)
C16 C6 C5 124.4(2)
C1 C7 H7A 112.8
C1 C7 H7B 112.8
C4 C7 C1 94.80(18)
C4 C7 H7A 112.8
C4 C7 H7B 112.8
H7A C7 H7B 110.2
C9 C8 C5 118.8(2)
C13 C8 C5 123.8(2)
C13 C8 C9 117.3(2)
C8 C9 H9 119.1
C10 C9 C8 121.8(2)
C10 C9 H9 119.1
C9 C10 H10 119.9
C9 C10 C11 120.1(2)
C11 C10 H10 119.9
C10 C11 C12 119.0(2)
C10 C11 C14 119.4(2)
C12 C11 C14 121.6(2)
C11 C12 H12 119.8
C13 C12 C11 120.4(2)
C13 C12 H12 119.8
C8 C13 H13 119.4
C12 C13 C8 121.2(2)
C12 C13 H13 119.4
O1 C14 C11 124.5(3)
O1 C14 O2 122.9(2)
O2 C14 C11 112.6(2)
H15A C15 H15B 109.5
H15A C15 H15C 109.5
H15B C15 H15C 109.5
O2 C15 H15A 109.5
O2 C15 H15B 109.5
O2 C15 H15C 109.5
C6 C16 H16 115.7
C6 C16 C17 128.7(2)
C17 C16 H16 115.7
C18 C17 C16 123.6(2)
C22 C17 C16 118.6(2)
C22 C17 C18 117.8(2)
C17 C18 H18 119.8
C19 C18 C17 120.4(2)
C19 C18 H18 119.8
C18 C19 H19 119.5
C20 C19 C18 120.9(2)
C20 C19 H19 119.5
C19 C20 H20 120.4
C19 C20 C21 119.1(2)
C21 C20 H20 120.4
C20 C21 H21 120.0
C22 C21 C20 120.0(2)
C22 C21 H21 120.0
C17 C22 H22 119.1
C21 C22 C17 121.7(2)
C21 C22 H22 119.1
C14 O2 C15 115.9(2)

loop_
_geom_bond_atom_site_label_1
_geom_bond_atom_site_label_2
_geom_bond_distance
C1 H1 1.0000
C1 C2 1.542(4)
C1 C6 1.517(3)
C1 C7 1.545(3)
C2 H2A 0.9900
C2 H2B 0.9900
C2 C3 1.554(4)
C3 H3A 0.9900
C3 H3B 0.9900
C3 C4 1.521(4)
C4 H4 1.0000
C4 C5 1.563(3)
C4 C7 1.523(4)
C5 H5 1.0000
C5 C6 1.523(3)
C5 C8 1.506(3)
C6 C16 1.332(3)
C7 H7A 0.9900
C7 H7B 0.9900
C8 C9 1.406(3)
C8 C13 1.393(4)
C9 H9 0.9500
C9 C10 1.380(3)
C10 H10 0.9500
C10 C11 1.385(4)
C11 C12 1.400(3)
C11 C14 1.476(3)
C12 H12 0.9500
C12 C13 1.384(3)
C13 H13 0.9500
C14 O1 1.216(3)
C14 O2 1.341(3)
C15 H15A 0.9800
C15 H15B 0.9800
C15 H15C 0.9800
C15 O2 1.447(3)
C16 H16 0.9500
C16 C17 1.469(3)
C17 C18 1.397(3)
C17 C22 1.397(3)
C18 H18 0.9500
C18 C19 1.389(4)
C19 H19 0.9500
C19 C20 1.384(4)
C20 H20 0.9500
C20 C21 1.390(4)
C21 H21 0.9500
C21 C22 1.379(4)
C22 H22 0.9500
